data_4125857
loop_
_publ_author_name
'Lau, Vivian M.'
'Pfalzgraff, William C.'
'Markland, Thomas E.'
'Kanan, Matthew W.'

_publ_section_title
;
 Electrostatic Control of Regioselectivity in Au(I)-Catalyzed
 Hydroarylation.
;
_journal_issue 11
_journal_name_full 'Journal of the American Chemical Society'
_journal_page_first 4035
_journal_page_last 4041
_journal_paper_doi 10.1021/jacs.6b11971
_journal_volume 139
_journal_year 2017
_chemical_formula_moiety 'C19 H16 O2'
_chemical_formula_sum 'C19 H16 O2'
_chemical_formula_weight 276.32
_space_group_crystal_system monoclinic
_space_group_IT_number 14
_space_group_name_Hall '-P 2ybc'
_space_group_name_H-M_alt 'P 1 21/c 1'
_symmetry_space_group_name_Hall '-P 2ybc'
_symmetry_space_group_name_H-M 'P 1 21/c 1'
_atom_sites_solution_hydrogens geom
_audit_creation_date 2016-01-29
_audit_creation_method
;
Olex2 1.2
(compiled 2015.09.30 svn.r3233 for OlexSys, GUI svn.r5103)
;
_cell_angle_alpha 90
_cell_angle_beta 101.923(2)
_cell_angle_gamma 90
_cell_formula_units_Z 4
_cell_length_a 13.1333(6)
_cell_length_b 9.4398(4)
_cell_length_c 11.3277(5)
_cell_measurement_reflns_used 7258
_cell_measurement_temperature 100
_cell_measurement_theta_max 27.462
_cell_measurement_theta_min 2.678
_cell_volume 1374.06(11)
_computing_cell_refinement 'SAINT+ Ver. 8.34A (Bruker-AXS, 2014)'
_computing_data_collection 'APEX2 Ver. 2014.11-0 (Bruker-AXS, 2014)'
_computing_data_reduction 'SAINT+ Ver. 8.34A (Bruker-AXS, 2014)'
_computing_molecular_graphics 'Olex2 (Dolomanov et al., 2009)'
_computing_publication_material 'Olex2 (Dolomanov et al., 2009)'
_computing_structure_refinement 'XL (Sheldrick, 2008)'
_computing_structure_solution 'ShelXT (Sheldrick, 2015)'
_diffrn_ambient_temperature 100.0
_diffrn_detector 'Bruker Photon100'
_diffrn_detector_area_resol_mean 10.4
_diffrn_detector_type 'CMOS area detector'
_diffrn_measured_fraction_theta_full 0.999
_diffrn_measured_fraction_theta_max 0.997
_diffrn_measurement_device 'four-circle diffractometer'
_diffrn_measurement_device_type 'D8 Venture'
_diffrn_measurement_method '\w and \f scans'
_diffrn_radiation_collimation 'focusing mirrors'
_diffrn_radiation_monochromator 'mirror optics'
_diffrn_radiation_probe x-ray
_diffrn_radiation_type MoK\a
_diffrn_radiation_wavelength 0.71073
_diffrn_reflns_av_R_equivalents 0.0541
_diffrn_reflns_av_unetI/netI 0.0416
_diffrn_reflns_Laue_measured_fraction_full 0.999
_diffrn_reflns_Laue_measured_fraction_max 0.997
_diffrn_reflns_limit_h_max 17
_diffrn_reflns_limit_h_min -17
_diffrn_reflns_limit_k_max 11
_diffrn_reflns_limit_k_min -12
_diffrn_reflns_limit_l_max 14
_diffrn_reflns_limit_l_min -14
_diffrn_reflns_number 17958
_diffrn_reflns_point_group_measured_fraction_full 0.999
_diffrn_reflns_point_group_measured_fraction_max 0.997
_diffrn_reflns_theta_full 25.242
_diffrn_reflns_theta_max 27.529
_diffrn_reflns_theta_min 2.677
_diffrn_source 'microfocus sealed X-ray tube'
_diffrn_source_type 'Incoatec I\ms'
_diffrn_standards_number 0
_exptl_absorpt_coefficient_mu 0.085
_exptl_absorpt_correction_T_max 0.7456
_exptl_absorpt_correction_T_min 0.6565
_exptl_absorpt_correction_type multi-scan
_exptl_absorpt_process_details
'SADABS-2014/5 (Bruker,2014/5) was used for absorption correction. wR2(int) was 0.0772 before and 0.0622 after correction. The Ratio of minimum to maximum transmission is 0.8805. The \l/2 correction factor is 0.00150.'
_exptl_crystal_colour 'clear colourless'
_exptl_crystal_colour_lustre clear
_exptl_crystal_colour_primary colourless
_exptl_crystal_density_diffrn 1.336
_exptl_crystal_description needle
_exptl_crystal_F_000 584
_exptl_crystal_size_max 0.16
_exptl_crystal_size_mid 0.065
_exptl_crystal_size_min 0.04
_refine_diff_density_max 0.218
_refine_diff_density_min -0.303
_refine_diff_density_rms 0.062
_refine_ls_extinction_method none
_refine_ls_goodness_of_fit_ref 1.041
_refine_ls_hydrogen_treatment constr
_refine_ls_matrix_type full
_refine_ls_number_parameters 192
_refine_ls_number_reflns 3154
_refine_ls_number_restraints 0
_refine_ls_restrained_S_all 1.041
_refine_ls_R_factor_all 0.0709
_refine_ls_R_factor_gt 0.0439
_refine_ls_shift/su_max 0.000
_refine_ls_shift/su_mean 0.000
_refine_ls_structure_factor_coef Fsqd
_refine_ls_weighting_details 'w=1/[\s^2^(Fo^2^)+(0.0513P)^2^+0.4755P] where P=(Fo^2^+2Fc^2^)/3'
_refine_ls_weighting_scheme calc
_refine_ls_wR_factor_gt 0.0971
_refine_ls_wR_factor_ref 0.1098
_reflns_Friedel_coverage 0.000
_reflns_number_gt 2316
_reflns_number_total 3154
_reflns_threshold_expression 'I > 2\s(I)'
_cod_data_source_file ja6b11971_si_002.cif
_cod_data_source_block p053
_cod_depositor_comments 'Adding full bibliography for 4125857.cif.'
_cod_database_code 4125857
_shelx_space_group_comment
;
The symmetry employed for this shelxl refinement is uniquely defined
by the following loop, which should always be used as a source of
symmetry information in preference to the above space-group names.
They are only intended as comments.
;
_shelx_estimated_absorpt_t_max 0.997
_shelx_estimated_absorpt_t_min 0.986
_olex2_refinement_description
;
1. Fixed Uiso
 At 1.2 times of:
  All C(H) groups
 At 1.5 times of:
  All C(H,H,H) groups
2.a Aromatic/amide H refined with riding coordinates:
 C4(H4), C5(H5), C7(H7), C15(H15), C16(H16), C3(H3), C10(H10), C11(H11),
 C12(H12), C2(H2)
2.b Idealised Me refined as rotating group:
 C19(H19A,H19B,H19C), C18(H18A,H18B,H18C)
;
_shelx_shelxl_version_number 2014/7
_olex2_submission_special_instructions 'No special instructions were received'

loop_
_space_group_symop_operation_xyz
'x, y, z'
'-x, y+1/2, -z+1/2'
'-x, -y, -z'
'x, -y-1/2, z-1/2'

loop_
_atom_site_label
_atom_site_type_symbol
_atom_site_fract_x
_atom_site_fract_y
_atom_site_fract_z
_atom_site_U_iso_or_equiv
_atom_site_adp_type
_atom_site_occupancy
_atom_site_site_symmetry_order
_atom_site_calc_flag
_atom_site_refinement_flags_posn
O1 O 0.98664(8) 0.27463(11) 0.51551(8) 0.0168(2) Uani 1 1 d .
O2 O 0.54487(7) 0.10524(11) 0.36073(9) 0.0152(2) Uani 1 1 d .
C4 C 1.20712(11) 0.45211(17) 0.35457(14) 0.0203(3) Uani 1 1 d .
H4 H 1.2580 0.4910 0.3153 0.024 Uiso 1 1 calc R
C5 C 1.12110(11) 0.38525(16) 0.28636(14) 0.0184(3) Uani 1 1 d .
H5 H 1.1121 0.3785 0.2011 0.022 Uiso 1 1 calc R
C6 C 1.04742(11) 0.32758(16) 0.34651(13) 0.0155(3) Uani 1 1 d .
C7 C 0.95131(11) 0.25123(16) 0.31235(13) 0.0162(3) Uani 1 1 d .
H7 H 0.9176 0.2257 0.2327 0.019 Uiso 1 1 calc R
C8 C 0.91779(11) 0.22248(16) 0.41512(13) 0.0152(3) Uani 1 1 d .
C9 C 0.82977(11) 0.14398(16) 0.44455(12) 0.0145(3) Uani 1 1 d .
C14 C 0.72627(11) 0.16906(15) 0.38338(12) 0.0137(3) Uani 1 1 d .
C15 C 0.69451(12) 0.26914(16) 0.28388(13) 0.0160(3) Uani 1 1 d .
H15 H 0.7453 0.3106 0.2458 0.019 Uiso 1 1 calc R
C16 C 0.59446(12) 0.30195(16) 0.24672(13) 0.0159(3) Uani 1 1 d .
H16 H 0.5745 0.3635 0.1796 0.019 Uiso 1 1 calc R
C17 C 0.51227(11) 0.24416(15) 0.30831(13) 0.0150(3) Uani 1 1 d .
C19 C 0.49640(12) 0.34337(17) 0.40948(14) 0.0192(3) Uani 1 1 d .
H19A H 0.4398 0.3074 0.4456 0.029 Uiso 1 1 calc GR
H19B H 0.4785 0.4382 0.3765 0.029 Uiso 1 1 calc GR
H19C H 0.5607 0.3482 0.4713 0.029 Uiso 1 1 calc GR
C3 C 1.22113(12) 0.46395(17) 0.47988(14) 0.0215(4) Uani 1 1 d .
H3 H 1.2808 0.5117 0.5237 0.026 Uiso 1 1 calc R
C1 C 1.06518(11) 0.33985(16) 0.47243(13) 0.0162(3) Uani 1 1 d .
C10 C 0.85037(12) 0.04270(16) 0.53599(13) 0.0168(3) Uani 1 1 d .
H10 H 0.9200 0.0268 0.5774 0.020 Uiso 1 1 calc R
C11 C 0.77008(11) -0.03523(16) 0.56710(13) 0.0163(3) Uani 1 1 d .
H11 H 0.7852 -0.1054 0.6283 0.020 Uiso 1 1 calc R
C12 C 0.66795(11) -0.01077(16) 0.50906(12) 0.0152(3) Uani 1 1 d .
H12 H 0.6128 -0.0633 0.5306 0.018 Uiso 1 1 calc R
C13 C 0.64710(11) 0.09098(15) 0.41945(12) 0.0133(3) Uani 1 1 d .
C18 C 0.41039(12) 0.21566(17) 0.22097(13) 0.0185(3) Uani 1 1 d .
H18A H 0.4227 0.1522 0.1569 0.028 Uiso 1 1 calc GR
H18B H 0.3812 0.3052 0.1854 0.028 Uiso 1 1 calc GR
H18C H 0.3613 0.1712 0.2641 0.028 Uiso 1 1 calc GR
C2 C 1.14971(12) 0.40741(17) 0.54170(14) 0.0206(3) Uani 1 1 d .
H2 H 1.1586 0.4149 0.6269 0.025 Uiso 1 1 calc R

loop_
_atom_site_aniso_label
_atom_site_aniso_U_11
_atom_site_aniso_U_22
_atom_site_aniso_U_33
_atom_site_aniso_U_23
_atom_site_aniso_U_13
_atom_site_aniso_U_12
O1 0.0150(5) 0.0211(6) 0.0140(5) -0.0001(4) 0.0021(4) -0.0028(4)
O2 0.0128(5) 0.0141(6) 0.0176(5) 0.0034(4) 0.0007(4) -0.0008(4)
C4 0.0152(8) 0.0182(8) 0.0279(8) 0.0062(7) 0.0050(6) -0.0005(6)
C5 0.0176(8) 0.0182(8) 0.0195(7) 0.0046(6) 0.0042(6) 0.0010(6)
C6 0.0138(7) 0.0152(8) 0.0168(7) 0.0014(6) 0.0013(6) 0.0032(6)
C7 0.0147(7) 0.0177(8) 0.0155(7) 0.0006(6) 0.0010(6) -0.0004(6)
C8 0.0138(7) 0.0152(8) 0.0153(7) -0.0005(6) 0.0002(6) 0.0014(6)
C9 0.0164(7) 0.0142(7) 0.0135(7) -0.0012(6) 0.0042(6) 0.0002(6)
C14 0.0155(7) 0.0128(7) 0.0129(6) -0.0009(6) 0.0030(6) 0.0008(6)
C15 0.0173(7) 0.0164(8) 0.0152(7) 0.0009(6) 0.0056(6) -0.0017(6)
C16 0.0196(8) 0.0136(7) 0.0145(7) 0.0023(6) 0.0037(6) 0.0007(6)
C17 0.0157(7) 0.0127(7) 0.0166(7) 0.0041(6) 0.0035(6) 0.0020(6)
C19 0.0208(8) 0.0166(8) 0.0215(7) -0.0008(6) 0.0074(6) -0.0005(6)
C3 0.0150(8) 0.0193(8) 0.0282(8) 0.0011(7) -0.0002(6) -0.0027(6)
C1 0.0127(7) 0.0160(8) 0.0205(7) 0.0031(6) 0.0045(6) 0.0004(6)
C10 0.0168(7) 0.0175(8) 0.0155(7) 0.0005(6) 0.0019(6) 0.0021(6)
C11 0.0202(8) 0.0149(8) 0.0146(7) 0.0016(6) 0.0054(6) 0.0015(6)
C12 0.0168(7) 0.0132(7) 0.0164(7) -0.0012(6) 0.0056(6) -0.0027(6)
C13 0.0145(7) 0.0130(7) 0.0124(6) -0.0021(6) 0.0026(5) 0.0009(6)
C18 0.0168(8) 0.0196(8) 0.0186(7) 0.0022(6) 0.0021(6) -0.0004(6)
C2 0.0199(8) 0.0209(8) 0.0190(7) -0.0006(7) -0.0003(6) -0.0011(7)

loop_
_atom_type_symbol
_atom_type_description
_atom_type_scat_dispersion_real
_atom_type_scat_dispersion_imag
_atom_type_scat_source
C C 0.0033 0.0016 'International Tables Vol C Tables 4.2.6.8 and 6.1.1.4'
H H 0.0000 0.0000 'International Tables Vol C Tables 4.2.6.8 and 6.1.1.4'
O O 0.0106 0.0060 'International Tables Vol C Tables 4.2.6.8 and 6.1.1.4'

loop_
_geom_angle_atom_site_label_1
_geom_angle_atom_site_label_2
_geom_angle_atom_site_label_3
_geom_angle
C1 O1 C8 106.11(11)
C13 O2 C17 117.21(11)
C5 C4 H4 119.2
C5 C4 C3 121.67(14)
C3 C4 H4 119.2
C4 C5 H5 120.9
C4 C5 C6 118.14(14)
C6 C5 H5 120.9
C5 C6 C7 136.05(13)
C1 C6 C5 118.40(13)
C1 C6 C7 105.55(12)
C6 C7 H7 126.5
C8 C7 C6 107.02(13)
C8 C7 H7 126.5
O1 C8 C9 113.76(12)
C7 C8 O1 111.14(13)
C7 C8 C9 135.01(14)
C14 C9 C8 121.81(13)
C10 C9 C8 118.27(13)
C10 C9 C14 119.92(13)
C9 C14 C15 125.33(13)
C13 C14 C9 117.73(13)
C13 C14 C15 116.93(13)
C14 C15 H15 120.0
C16 C15 C14 119.96(13)
C16 C15 H15 120.0
C15 C16 H16 119.2
C15 C16 C17 121.70(13)
C17 C16 H16 119.2
O2 C17 C16 109.56(11)
O2 C17 C19 108.55(11)
O2 C17 C18 104.49(12)
C16 C17 C19 110.37(12)
C16 C17 C18 112.54(12)
C18 C17 C19 111.10(12)
C17 C19 H19A 109.5
C17 C19 H19B 109.5
C17 C19 H19C 109.5
H19A C19 H19B 109.5
H19A C19 H19C 109.5
H19B C19 H19C 109.5
C4 C3 H3 119.3
C2 C3 C4 121.39(14)
C2 C3 H3 119.3
O1 C1 C6 110.18(12)
O1 C1 C2 125.53(13)
C2 C1 C6 124.29(14)
C9 C10 H10 119.7
C11 C10 C9 120.69(14)
C11 C10 H10 119.7
C10 C11 H11 119.9
C12 C11 C10 120.15(14)
C12 C11 H11 119.9
C11 C12 H12 120.3
C13 C12 C11 119.30(13)
C13 C12 H12 120.3
O2 C13 C14 121.05(12)
O2 C13 C12 116.62(12)
C12 C13 C14 122.17(13)
C17 C18 H18A 109.5
C17 C18 H18B 109.5
C17 C18 H18C 109.5
H18A C18 H18B 109.5
H18A C18 H18C 109.5
H18B C18 H18C 109.5
C3 C2 H2 121.9
C1 C2 C3 116.11(14)
C1 C2 H2 121.9

loop_
_geom_bond_atom_site_label_1
_geom_bond_atom_site_label_2
_geom_bond_distance
O1 C8 1.3887(17)
O1 C1 1.3745(17)
O2 C17 1.4665(17)
O2 C13 1.3762(16)
C4 H4 0.9500
C4 C5 1.382(2)
C4 C3 1.398(2)
C5 H5 0.9500
C5 C6 1.403(2)
C6 C7 1.436(2)
C6 C1 1.402(2)
C7 H7 0.9500
C7 C8 1.354(2)
C8 C9 1.468(2)
C9 C14 1.412(2)
C9 C10 1.394(2)
C14 C15 1.464(2)
C14 C13 1.403(2)
C15 H15 0.9500
C15 C16 1.331(2)
C16 H16 0.9500
C16 C17 1.504(2)
C17 C19 1.527(2)
C17 C18 1.515(2)
C19 H19A 0.9800
C19 H19B 0.9800
C19 H19C 0.9800
C3 H3 0.9500
C3 C2 1.388(2)
C1 C2 1.376(2)
C10 H10 0.9500
C10 C11 1.390(2)
C11 H11 0.9500
C11 C12 1.386(2)
C12 H12 0.9500
C12 C13 1.383(2)
C18 H18A 0.9800
C18 H18B 0.9800
C18 H18C 0.9800
C2 H2 0.9500

loop_
_geom_torsion_atom_site_label_1
_geom_torsion_atom_site_label_2
_geom_torsion_atom_site_label_3
_geom_torsion_atom_site_label_4
_geom_torsion
O1 C8 C9 C14 132.74(14)
O1 C8 C9 C10 -47.00(18)
O1 C1 C2 C3 178.77(14)
C4 C5 C6 C7 -179.29(16)
C4 C5 C6 C1 -0.4(2)
C4 C3 C2 C1 0.0(2)
C5 C4 C3 C2 0.8(2)
C5 C6 C7 C8 178.83(17)
C5 C6 C1 O1 -178.55(13)
C5 C6 C1 C2 1.2(2)
C6 C7 C8 O1 -0.41(17)
C6 C7 C8 C9 -176.65(16)
C6 C1 C2 C3 -1.0(2)
C7 C6 C1 O1 0.63(16)
C7 C6 C1 C2 -179.59(15)
C7 C8 C9 C14 -51.1(2)
C7 C8 C9 C10 129.16(18)
C8 O1 C1 C6 -0.87(16)
C8 O1 C1 C2 179.35(15)
C8 C9 C14 C15 2.1(2)
C8 C9 C14 C13 -178.70(13)
C8 C9 C10 C11 -179.64(13)
C9 C14 C15 C16 -168.52(14)
C9 C14 C13 O2 -177.22(12)
C9 C14 C13 C12 -2.0(2)
C9 C10 C11 C12 -1.4(2)
C14 C9 C10 C11 0.6(2)
C14 C15 C16 C17 3.0(2)
C15 C14 C13 O2 2.08(19)
C15 C14 C13 C12 177.33(13)
C15 C16 C17 O2 -29.37(19)
C15 C16 C17 C19 90.10(17)
C15 C16 C17 C18 -145.16(15)
C17 O2 C13 C14 -31.20(18)
C17 O2 C13 C12 153.29(12)
C3 C4 C5 C6 -0.5(2)
C1 O1 C8 C7 0.79(16)
C1 O1 C8 C9 177.89(12)
C1 C6 C7 C8 -0.13(17)
C10 C9 C14 C15 -178.20(14)
C10 C9 C14 C13 1.0(2)
C10 C11 C12 C13 0.5(2)
C11 C12 C13 O2 176.65(12)
C11 C12 C13 C14 1.2(2)
C13 O2 C17 C16 42.73(15)
C13 O2 C17 C19 -77.85(14)
C13 O2 C17 C18 163.53(11)
C13 C14 C15 C16 12.2(2)
